data_2241413
loop_
_publ_author_name
'Lamera, Esma'
'Benzerka, Saida'
'Bouraiou, Abdelmalek'
'Bouacida, Sofiane'
'Merazig, Hocine'
'Chibani, Aissa'
'Le Borgne, Marc'
'Bouaziz, Zouhair'

_publ_section_title
;
 Crystal structure of
 13-phenyl-2,3,4,13-tetrahydro-1<i>H</i>-indazolo[1,2-<i>b</i>]phthalazine-1,6,11-trione
;
_journal_coeditor_code SU5255
_journal_issue 12
_journal_name_full 'Acta Crystallographica Section E'
_journal_page_first o1036
_journal_page_last o1037
_journal_paper_doi 10.1107/S2056989015023452
_journal_volume 71
_journal_year 2015
_chemical_formula_iupac 'C21 H16 N2 O3'
_chemical_formula_moiety 'C21 H16 N2 O3'
_chemical_formula_sum 'C21 H16 N2 O3'
_chemical_formula_weight 344.36
_chemical_name_systematic 13-Phenyl-2,3,4,13-tetrahydro-1<i>H</i>-indazolo[1,2-<i>b</i>]phthalazine-1,6,11-trione
_space_group_IT_number 14
_symmetry_cell_setting monoclinic
_symmetry_space_group_name_Hall '-P 2ybc'
_symmetry_space_group_name_H-M 'P 1 21/c 1'
_atom_sites_solution_hydrogens geom
_atom_sites_solution_primary direct
_atom_sites_solution_secondary difmap
_audit_conform_dict_name cif_core.dic
_audit_conform_dict_version 2.3
_audit_creation_method 'WinGX routine CIF_UPDATE'
_cell_angle_alpha 90
_cell_angle_beta 104.6180(10)
_cell_angle_gamma 90
_cell_formula_units_Z 4
_cell_length_a 8.9028(2)
_cell_length_b 11.4507(3)
_cell_length_c 17.0274(4)
_cell_measurement_reflns_used 4002
_cell_measurement_temperature 295(2)
_cell_measurement_theta_max 30.54
_cell_measurement_theta_min 2.96
_cell_volume 1679.64(7)
_computing_cell_refinement
;
SAINT (Bruker, 2011)
;
_computing_data_collection
;
APEX2 (Bruker, 2011)
;
_computing_data_reduction
;
SAINT (Bruker, 2011)
;
_computing_molecular_graphics
;
ORTEP-3 for Windows (Farrugia, 2012)
;
_computing_publication_material
;
WinGX (Farrugia, 2012)
;
_computing_structure_refinement
;
SHELXL97 (Sheldrick, 2008)
;
_computing_structure_solution
;
SIR2002 (Burla <i>et al.</i>,  2005)
;
_diffrn_ambient_temperature 295(2)
_diffrn_measured_fraction_theta_full 0.993
_diffrn_measured_fraction_theta_max 0.943
_diffrn_measurement_device_type 'Bruker APEXII'
_diffrn_measurement_method 'CCD rotation images, thick slices'
_diffrn_radiation_monochromator graphite
_diffrn_radiation_type MoK\a
_diffrn_radiation_wavelength 0.71073
_diffrn_reflns_av_R_equivalents 0
_diffrn_reflns_limit_h_max 12
_diffrn_reflns_limit_h_min -12
_diffrn_reflns_limit_k_max 16
_diffrn_reflns_limit_k_min 0
_diffrn_reflns_limit_l_max 23
_diffrn_reflns_limit_l_min 0
_diffrn_reflns_number 4873
_diffrn_reflns_theta_full 25
_diffrn_reflns_theta_max 30.57
_diffrn_reflns_theta_min 3.43
_exptl_absorpt_coefficient_mu 0.092
_exptl_absorpt_correction_T_max 0.986
_exptl_absorpt_correction_T_min 0.957
_exptl_absorpt_correction_type multi-scan
_exptl_absorpt_process_details
;
(SADABS;  Bruker, 2011)
;
_exptl_crystal_colour Yellow
_exptl_crystal_density_diffrn 1.362
_exptl_crystal_density_method 'not measured'
_exptl_crystal_description prism
_exptl_crystal_F_000 720
_exptl_crystal_size_max 0.13
_exptl_crystal_size_mid 0.09
_exptl_crystal_size_min 0.05
_refine_diff_density_max 0.6
_refine_diff_density_min -0.278
_refine_ls_extinction_method none
_refine_ls_goodness_of_fit_ref 1.124
_refine_ls_hydrogen_treatment constr
_refine_ls_matrix_type full
_refine_ls_number_parameters 235
_refine_ls_number_reflns 4873
_refine_ls_number_restraints 0
_refine_ls_restrained_S_all 1.124
_refine_ls_R_factor_all 0.0766
_refine_ls_R_factor_gt 0.0540
_refine_ls_shift/su_max 0
_refine_ls_shift/su_mean 0
_refine_ls_structure_factor_coef Fsqd
_refine_ls_weighting_details 'calc w=1/[\s^2^(Fo^2^)+(0.1115P)^2^+0.0058P] where P=(Fo^2^+2Fc^2^)/3'
_refine_ls_weighting_scheme calc
_refine_ls_wR_factor_gt 0.1692
_refine_ls_wR_factor_ref 0.1815
_reflns_number_gt 3617
_reflns_number_total 4873
_reflns_threshold_expression >2sigma(I)
_cod_data_source_file su5255sup1.cif
_cod_data_source_block I
_cod_original_sg_symbol_H-M 'P 21/c'
_cod_database_code 2241413

loop_
_symmetry_equiv_pos_as_xyz
'x, y, z'
'-x, y+1/2, -z+1/2'
'-x, -y, -z'
'x, -y-1/2, z-1/2'

loop_
_atom_site_type_symbol
_atom_site_label
_atom_site_fract_x
_atom_site_fract_y
_atom_site_fract_z
_atom_site_U_iso_or_equiv
_atom_site_adp_type
_atom_site_calc_flag
_atom_site_refinement_flags
_atom_site_occupancy
_atom_site_symmetry_multiplicity
C C1 0.75069(15) 0.02395(11) 0.00764(7) 0.0373(3) Uani d . 1 1
C C2 0.68676(14) -0.05024(11) 0.06179(7) 0.0350(3) Uani d . 1 1
C C3 0.69309(16) -0.17117(12) 0.05347(9) 0.0452(3) Uani d . 1 1
H H3 0.7353 -0.2031 0.0136 0.054 Uiso calc R 1 1
C C4 0.63708(18) -0.24340(13) 0.10405(10) 0.0519(4) Uani d . 1 1
H H4 0.6422 -0.324 0.0986 0.062 Uiso calc R 1 1
C C5 0.57284(17) -0.19596(15) 0.16328(10) 0.0525(4) Uani d . 1 1
H H5 0.5359 -0.245 0.1977 0.063 Uiso calc R 1 1
C C6 0.56360(16) -0.07659(14) 0.17128(9) 0.0455(3) Uani d . 1 1
H H6 0.5189 -0.0454 0.2105 0.055 Uiso calc R 1 1
C C7 0.62114(13) -0.00234(12) 0.12069(7) 0.0359(3) Uani d . 1 1
C C8 0.60888(14) 0.12553(12) 0.12975(7) 0.0369(3) Uani d . 1 1
C C9 0.66558(13) 0.31891(11) 0.07410(7) 0.0332(3) Uani d . 1 1
H H9 0.5574 0.3454 0.0611 0.04 Uiso calc R 1 1
C C10 0.73305(14) 0.33728(11) 0.00262(7) 0.0350(3) Uani d . 1 1
C C11 0.74291(16) 0.44774(12) -0.03792(8) 0.0425(3) Uani d . 1 1
C C12 0.8090(2) 0.43883(17) -0.11124(11) 0.0664(5) Uani d . 1 1
H H12A 0.7242 0.4281 -0.1592 0.08 Uiso calc R 1 1
H H12B 0.8599 0.5119 -0.1175 0.08 Uiso calc R 1 1
C C13 0.9230(3) 0.34114(17) -0.10670(12) 0.0689(5) Uani d . 1 1
H H13A 1.0152 0.358 -0.0639 0.083 Uiso calc R 1 1
H H13B 0.9534 0.3375 -0.1575 0.083 Uiso calc R 1 1
C C14 0.85967(17) 0.22277(14) -0.09042(8) 0.0464(3) Uani d . 1 1
H H14A 0.7873 0.1942 -0.1392 0.056 Uiso calc R 1 1
H H14B 0.9439 0.167 -0.0747 0.056 Uiso calc R 1 1
C C15 0.77933(14) 0.23569(11) -0.02380(7) 0.0347(3) Uani d . 1 1
C C16 0.75871(13) 0.37878(11) 0.15078(7) 0.0329(3) Uani d . 1 1
C C17 0.91360(15) 0.35115(14) 0.18289(8) 0.0455(3) Uani d . 1 1
H H17 0.9599 0.2926 0.1593 0.055 Uiso calc R 1 1
C C18 1.00001(17) 0.41101(16) 0.25044(8) 0.0532(4) Uani d . 1 1
H H18 1.1036 0.3916 0.2723 0.064 Uiso calc R 1 1
C C19 0.93283(19) 0.49868(14) 0.28486(8) 0.0504(4) Uani d . 1 1
H H19 0.9917 0.5398 0.3291 0.06 Uiso calc R 1 1
C C20 0.7781(2) 0.52582(13) 0.25386(8) 0.0510(4) Uani d . 1 1
H H20 0.7319 0.5841 0.2778 0.061 Uiso calc R 1 1
C C21 0.69169(16) 0.46548(12) 0.18660(8) 0.0414(3) Uani d . 1 1
H H21 0.5875 0.4839 0.1656 0.05 Uiso calc R 1 1
N N1 0.74174(12) 0.14291(9) 0.02082(6) 0.0351(2) Uani d . 1 1
N N2 0.67235(12) 0.19043(10) 0.07981(6) 0.0355(2) Uani d . 1 1
O O1 0.80699(15) -0.01280(10) -0.04590(6) 0.0574(3) Uani d . 1 1
O O2 0.54814(13) 0.17285(10) 0.17821(6) 0.0539(3) Uani d . 1 1
O O3 0.69339(14) 0.53847(10) -0.01668(7) 0.0591(3) Uani d . 1 1

loop_
_atom_site_aniso_label
_atom_site_aniso_U_11
_atom_site_aniso_U_22
_atom_site_aniso_U_33
_atom_site_aniso_U_12
_atom_site_aniso_U_13
_atom_site_aniso_U_23
C1 0.0465(6) 0.0302(6) 0.0353(6) 0.0009(5) 0.0105(5) 0.0003(5)
C2 0.0378(6) 0.0291(6) 0.0350(6) -0.0002(5) 0.0031(4) 0.0034(4)
C3 0.0509(7) 0.0333(7) 0.0476(7) 0.0004(6) 0.0055(6) 0.0010(5)
C4 0.0562(8) 0.0319(7) 0.0630(9) -0.0035(6) 0.0064(7) 0.0072(6)
C5 0.0506(7) 0.0452(8) 0.0599(9) -0.0093(7) 0.0109(6) 0.0166(7)
C6 0.0442(7) 0.0452(8) 0.0483(7) -0.0045(6) 0.0139(5) 0.0077(6)
C7 0.0345(6) 0.0353(7) 0.0359(6) -0.0030(5) 0.0049(4) 0.0035(5)
C8 0.0389(6) 0.0371(7) 0.0362(6) -0.0031(5) 0.0120(4) 0.0007(5)
C9 0.0361(5) 0.0289(6) 0.0347(6) 0.0007(5) 0.0093(4) -0.0005(4)
C10 0.0397(6) 0.0333(7) 0.0314(5) -0.0019(5) 0.0079(4) 0.0008(4)
C11 0.0483(7) 0.0347(7) 0.0437(7) -0.0015(6) 0.0103(5) 0.0054(5)
C12 0.0946(13) 0.0509(10) 0.0660(10) 0.0039(9) 0.0433(9) 0.0181(8)
C13 0.0916(13) 0.0537(11) 0.0784(11) -0.0096(9) 0.0530(10) 0.0009(9)
C14 0.0575(8) 0.0435(8) 0.0449(7) -0.0030(7) 0.0254(6) -0.0026(6)
C15 0.0395(6) 0.0325(6) 0.0325(6) -0.0035(5) 0.0097(4) -0.0003(5)
C16 0.0388(6) 0.0304(6) 0.0307(5) -0.0023(5) 0.0110(4) 0.0020(4)
C17 0.0405(6) 0.0532(9) 0.0426(6) 0.0032(6) 0.0101(5) -0.0055(6)
C18 0.0423(7) 0.0717(12) 0.0419(7) -0.0076(7) 0.0037(5) 0.0002(7)
C19 0.0636(9) 0.0497(8) 0.0348(6) -0.0164(7) 0.0068(6) -0.0031(6)
C20 0.0734(10) 0.0380(7) 0.0417(7) 0.0005(7) 0.0145(6) -0.0052(6)
C21 0.0491(7) 0.0354(7) 0.0399(6) 0.0057(6) 0.0115(5) 0.0002(5)
N1 0.0445(5) 0.0300(5) 0.0341(5) -0.0001(4) 0.0159(4) -0.0015(4)
N2 0.0449(5) 0.0295(5) 0.0362(5) -0.0021(4) 0.0178(4) -0.0020(4)
O1 0.0895(8) 0.0395(6) 0.0544(6) 0.0026(6) 0.0389(6) -0.0047(5)
O2 0.0670(7) 0.0471(7) 0.0603(6) -0.0031(5) 0.0394(5) -0.0030(5)
O3 0.0773(8) 0.0356(6) 0.0685(7) 0.0087(5) 0.0262(6) 0.0081(5)

loop_
_atom_type_symbol
_atom_type_description
_atom_type_scat_dispersion_real
_atom_type_scat_dispersion_imag
_atom_type_scat_source
C C 0.0033 0.0016 'International Tables Vol C Tables 4.2.6.8 and 6.1.1.4'
H H 0 0 'International Tables Vol C Tables 4.2.6.8 and 6.1.1.4'
N N 0.0061 0.0033 'International Tables Vol C Tables 4.2.6.8 and 6.1.1.4'
O O 0.0106 0.006 'International Tables Vol C Tables 4.2.6.8 and 6.1.1.4'

loop_
_geom_angle_atom_site_label_1
_geom_angle_atom_site_label_2
_geom_angle_atom_site_label_3
_geom_angle
O1 C1 N1 120.73(12)
O1 C1 C2 124.48(13)
N1 C1 C2 114.78(11)
C7 C2 C3 119.92(13)
C7 C2 C1 121.51(12)
C3 C2 C1 118.57(13)
C4 C3 C2 120.21(15)
C4 C3 H3 119.9
C2 C3 H3 119.9
C3 C4 C5 120.01(15)
C3 C4 H4 120
C5 C4 H4 120
C6 C5 C4 120.36(14)
C6 C5 H5 119.8
C4 C5 H5 119.8
C5 C6 C7 120.17(15)
C5 C6 H6 119.9
C7 C6 H6 119.9
C2 C7 C6 119.32(13)
C2 C7 C8 121.32(11)
C6 C7 C8 119.35(12)
O2 C8 N2 120.42(13)
O2 C8 C7 124.50(12)
N2 C8 C7 115.08(11)
N2 C9 C10 100.09(10)
N2 C9 C16 112.86(9)
C10 C9 C16 112.92(10)
N2 C9 H9 110.2
C10 C9 H9 110.2
C16 C9 H9 110.2
C15 C10 C11 122.13(12)
C15 C10 C9 111.58(11)
C11 C10 C9 126.22(12)
O3 C11 C10 122.07(13)
O3 C11 C12 123.22(13)
C10 C11 C12 114.58(13)
C13 C12 C11 114.02(14)
C13 C12 H12A 108.7
C11 C12 H12A 108.7
C13 C12 H12B 108.7
C11 C12 H12B 108.7
H12A C12 H12B 107.6
C12 C13 C14 113.43(16)
C12 C13 H13A 108.9
C14 C13 H13A 108.9
C12 C13 H13B 108.9
C14 C13 H13B 108.9
H13A C13 H13B 107.7
C15 C14 C13 108.72(12)
C15 C14 H14A 109.9
C13 C14 H14A 109.9
C15 C14 H14B 109.9
C13 C14 H14B 109.9
H14A C14 H14B 108.3
C10 C15 N1 109.86(11)
C10 C15 C14 125.73(12)
N1 C15 C14 124.41(12)
C21 C16 C17 119.28(12)
C21 C16 C9 120.10(11)
C17 C16 C9 120.54(11)
C16 C17 C18 120.07(14)
C16 C17 H17 120
C18 C17 H17 120
C19 C18 C17 120.21(13)
C19 C18 H18 119.9
C17 C18 H18 119.9
C18 C19 C20 120.09(13)
C18 C19 H19 120
C20 C19 H19 120
C19 C20 C21 119.60(14)
C19 C20 H20 120.2
C21 C20 H20 120.2
C16 C21 C20 120.74(13)
C16 C21 H21 119.6
C20 C21 H21 119.6
C1 N1 C15 128.95(11)
C1 N1 N2 123.12(11)
C15 N1 N2 107.56(10)
C8 N2 N1 124.10(11)
C8 N2 C9 124.87(11)
N1 N2 C9 110.79(9)

loop_
_geom_bond_atom_site_label_1
_geom_bond_atom_site_label_2
_geom_bond_distance
C1 O1 1.2206(16)
C1 N1 1.3861(16)
C1 C2 1.4700(18)
C2 C7 1.3942(19)
C2 C3 1.3945(19)
C3 C4 1.375(2)
C3 H3 0.93
C4 C5 1.389(3)
C4 H4 0.93
C5 C6 1.378(2)
C5 H5 0.93
C6 C7 1.3964(18)
C6 H6 0.93
C7 C8 1.4793(19)
C8 O2 1.2215(16)
C8 N2 1.3554(16)
C9 N2 1.4746(17)
C9 C10 1.5019(17)
C9 C16 1.5217(16)
C9 H9 0.98
C10 C15 1.3487(18)
C10 C11 1.4541(18)
C11 O3 1.2187(18)
C11 C12 1.512(2)
C12 C13 1.499(3)
C12 H12A 0.97
C12 H12B 0.97
C13 C14 1.520(2)
C13 H13A 0.97
C13 H13B 0.97
C14 C15 1.4932(19)
C14 H14A 0.97
C14 H14B 0.97
C15 N1 1.3951(16)
C16 C21 1.3775(18)
C16 C17 1.3857(18)
C17 C18 1.3921(19)
C17 H17 0.93
C18 C19 1.373(2)
C18 H18 0.93
C19 C20 1.381(2)
C19 H19 0.93
C20 C21 1.3915(19)
C20 H20 0.93
C21 H21 0.93
N1 N2 1.4142(14)

loop_
_geom_hbond_atom_site_label_D
_geom_hbond_atom_site_label_H
_geom_hbond_atom_site_label_A
_geom_hbond_site_symmetry_A
_geom_hbond_distance_DH
_geom_hbond_distance_HA
_geom_hbond_distance_DA
_geom_hbond_angle_DHA
_geom_hbond_publ_flag
C5 H5 O2 2_645 0.93 2.59 3.488(2) 163 yes
C9 H9 O3 3_665 0.98 2.54 3.501(2) 165 yes
C18 H18 Cg3 2_755 0.93 2.68 3.552(2) 156 yes

_cod_database_fobs_code 2241413
